data_4133798
loop_
_publ_author_name
'Jiang, Yan-Long'
'Yu, Hai-Xin'
'Li, Yong'
'Qu, Pei'
'Han, Yi-Xin'
'Chen, Jia-Hua'
'Yang, Zhen'

_publ_section_title
;
 Asymmetric Total Synthesis of Pre-schisanartanin C.
;
_journal_name_full 'Journal of the American Chemical Society'
_journal_paper_doi 10.1021/jacs.9b11872
_journal_year 2019
_chemical_formula_moiety 'C20 H26 O5'
_chemical_formula_sum 'C20 H26 O5'
_chemical_formula_weight 346.41
_space_group_crystal_system triclinic
_space_group_IT_number 2
_space_group_name_Hall '-P 1'
_space_group_name_H-M_alt 'P -1'
_atom_sites_solution_hydrogens geom
_atom_sites_solution_primary direct
_audit_creation_date 2018-03-02
_audit_creation_method
;
Olex2 1.2-beta
(compiled 2014.11.28 svn.r3106 for OlexSys, GUI svn.r4959)
;
_cell_angle_alpha 91.043(3)
_cell_angle_beta 100.782(3)
_cell_angle_gamma 100.374(3)
_cell_formula_units_Z 2
_cell_length_a 7.1450(2)
_cell_length_b 11.7309(3)
_cell_length_c 12.9688(4)
_cell_measurement_reflns_used 4970
_cell_measurement_temperature 120
_cell_measurement_theta_max 68.9170
_cell_measurement_theta_min 5.0190
_cell_volume 1048.85(5)
_computing_cell_refinement 'CrysAlisPro 1.171.39.28b (Rigaku OD, 2015)'
_computing_data_collection 'CrysAlisPro 1.171.39.28b (Rigaku OD, 2015)'
_computing_data_reduction 'CrysAlisPro 1.171.39.28b (Rigaku OD, 2015)'
_computing_molecular_graphics 'Olex2 (Dolomanov et al., 2009)'
_computing_publication_material 'Olex2 (Dolomanov et al., 2009)'
_computing_structure_refinement 'ShelXL (Sheldrick, 2008)'
_computing_structure_solution 'ShelXT (Sheldrick, 2008)'
_diffrn_ambient_temperature 120
_diffrn_detector 'CCD plate'
_diffrn_measured_fraction_theta_full 0.982
_diffrn_measured_fraction_theta_max 0.969
_diffrn_measurement_details
;
List of Runs (angles in degrees, time in seconds):

  # Type    Start    End  Width  t~exp~   \w     \q     \k     \f   Frames
--------------------------------------------------------------------------
  1  \w    -85.00  72.00   1.00    1.00    --    0.00  43.00  60.00  157
  2  \w    -86.00 -57.00   1.00    1.00    --    0.00  55.00-180.00   29
  3  \w    -49.00 -20.00   1.00    1.00    --  -90.00  55.00-150.00   29
  4  \w   -179.00 -81.00   1.00    1.00    --  -90.00  55.00 -60.00   98
  5  \w    -77.00 -16.00   1.00    1.00    --  -90.00  55.00 -60.00   61
  6  \w   -170.00 -67.00   1.00    1.00    --  -90.00  55.00  30.00  103
  7  \w   -103.00  -2.00   1.00    1.00    --  -90.00  29.00-120.00  101
  8  \w   -144.00-118.00   1.00    1.00    --  -90.00  29.00-120.00   26
  9  \w   -171.00 -80.00   1.00    1.00    --  -90.00  55.00 120.00   91
 10  \w   -172.00 -97.00   1.00    1.00    --  -90.00  55.00-150.00   75
 11  \w   -175.00-150.00   1.00    1.00    --  -90.00  55.00 -30.00   25
 12  \w    -74.00 -48.00   1.00    1.00    --  -90.00  55.00 -30.00   26
 13  \w   -157.00-130.00   1.00    1.00    --  -90.00  55.00  60.00   27
 14  \w    -50.00 -24.00   1.00    1.00    --  -90.00  55.00  60.00   26
 15  \w   -141.00 -10.00   1.00    1.00    --  -90.00  29.00   0.00  131
 16  \w    -26.00   2.00   1.00    1.00    --    0.00  55.00-180.00   28
 17  \w    -66.00 -40.00   1.00    1.00    --  -90.00  29.00  90.00   26
 18  \w   -166.00-131.00   1.00    1.00    --  -90.00  29.00  90.00   35
 19  \w   -178.00-152.00   1.00    1.00    --  -90.00  55.00-120.00   26
 20  \w   -174.00-148.00   1.00    1.00    --  -90.00  55.00 -30.00   26
;
_diffrn_measurement_device 'four-circle diffractometer'
_diffrn_measurement_device_type 'XtaLAB AFC11 (RCD3): quarter-chi single'
_diffrn_measurement_method '\w scans'
_diffrn_orient_matrix_type 'CrysAlisPro convention (1999,Acta A55,543-557)'
_diffrn_orient_matrix_UB_11 0.1255730000
_diffrn_orient_matrix_UB_12 -0.0486097000
_diffrn_orient_matrix_UB_13 -0.0681284000
_diffrn_orient_matrix_UB_21 0.1159482000
_diffrn_orient_matrix_UB_22 -0.0438851000
_diffrn_orient_matrix_UB_23 0.0987921000
_diffrn_orient_matrix_UB_31 -0.1438913000
_diffrn_orient_matrix_UB_32 -0.1165626000
_diffrn_orient_matrix_UB_33 -0.0162418000
_diffrn_radiation_monochromator graphite
_diffrn_radiation_probe x-ray
_diffrn_radiation_type CuK\a
_diffrn_radiation_wavelength 1.54184
_diffrn_reflns_av_R_equivalents 0.0339
_diffrn_reflns_av_unetI/netI 0.0386
_diffrn_reflns_Laue_measured_fraction_full 0.982
_diffrn_reflns_Laue_measured_fraction_max 0.969
_diffrn_reflns_limit_h_max 8
_diffrn_reflns_limit_h_min -8
_diffrn_reflns_limit_k_max 13
_diffrn_reflns_limit_k_min -14
_diffrn_reflns_limit_l_max 15
_diffrn_reflns_limit_l_min -15
_diffrn_reflns_number 9065
_diffrn_reflns_point_group_measured_fraction_full 0.982
_diffrn_reflns_point_group_measured_fraction_max 0.969
_diffrn_reflns_theta_full 67.684
_diffrn_reflns_theta_max 69.202
_diffrn_reflns_theta_min 3.836
_diffrn_source 'fine-focus sealed X-ray tube'
_diffrn_source_type 'Enhance (Cu) X-ray Source'
_exptl_absorpt_coefficient_mu 0.636
_exptl_absorpt_correction_T_max 1.00000
_exptl_absorpt_correction_T_min 0.56263
_exptl_absorpt_correction_type multi-scan
_exptl_absorpt_process_details
;
CrysAlisPro 1.171.39.28b (Rigaku Oxford Diffraction, 2015)
Empirical absorption correction using spherical harmonics,
 implemented in SCALE3 ABSPACK scaling algorithm.
;
_exptl_crystal_colour 'clear light colourless'
_exptl_crystal_colour_lustre clear
_exptl_crystal_colour_modifier light
_exptl_crystal_colour_primary colourless
_exptl_crystal_density_diffrn 1.097
_exptl_crystal_description block
_exptl_crystal_F_000 372
_exptl_crystal_size_max 0.39
_exptl_crystal_size_mid 0.21
_exptl_crystal_size_min 0.07
_refine_diff_density_max 0.419
_refine_diff_density_min -0.341
_refine_diff_density_rms 0.067
_refine_ls_extinction_method none
_refine_ls_goodness_of_fit_ref 1.096
_refine_ls_hydrogen_treatment constr
_refine_ls_matrix_type full
_refine_ls_number_parameters 229
_refine_ls_number_reflns 3799
_refine_ls_number_restraints 0
_refine_ls_restrained_S_all 1.096
_refine_ls_R_factor_all 0.0707
_refine_ls_R_factor_gt 0.0611
_refine_ls_shift/su_max 0.000
_refine_ls_shift/su_mean 0.000
_refine_ls_structure_factor_coef Fsqd
_refine_ls_weighting_details 'w=1/[\s^2^(Fo^2^)+(0.1040P)^2^+0.4830P] where P=(Fo^2^+2Fc^2^)/3'
_refine_ls_weighting_scheme calc
_refine_ls_wR_factor_gt 0.1735
_refine_ls_wR_factor_ref 0.1876
_reflns_Friedel_coverage 0.000
_reflns_number_gt 3146
_reflns_number_total 3799
_reflns_threshold_expression 'I > 2\s(I)'
_cod_data_source_file ja9b11872_si_004.cif
_cod_data_source_block jyl2647a
_cod_original_cell_volume 1048.85(6)
_cod_database_code 4133798
_shelxl_version_number 2014-3
_shelx_space_group_comment
;
The symmetry employed for this shelxl refinement is uniquely defined
by the following loop, which should always be used as a source of
symmetry information in preference to the above space-group names.
They are only intended as comments.
;
_reflns_odcompleteness_completeness 98.77
_reflns_odcompleteness_iscentric 1
_reflns_odcompleteness_theta 66.97
_olex2_refinement_description
;
1. Fixed Uiso
 At 1.2 times of:
  All C(H) groups, All C(H,H) groups
 At 1.5 times of:
  All C(H,H,H) groups
2.a Ternary CH refined with riding coordinates:
 C2(H2), C3(H3), C7(H7), C15(H15)
2.b Secondary CH2 refined with riding coordinates:
 C5(H5A,H5B), C6(H6A,H6B), C9(H9A,H9B), C10(H10A,H10B), C11(H11A,H11B)
2.c X=CH2 refined with riding coordinates:
 C13(H13A,H13B)
2.d Idealised Me refined as rotating group:
 C14(H14A,H14B,H14C), C18(H18A,H18B,H18C), C19(H19A,H19B,H19C)
2.e :
 C17(H17)
;
_olex2_submission_special_instructions 'No special instructions were received'
_oxdiff_exptl_absorpt_empirical_details
;
Empirical correction (ABSPACK) includes:
- Absorption correction using spherical harmonics
- Frame scaling
;
_oxdiff_exptl_absorpt_empirical_full_max 1.724
_oxdiff_exptl_absorpt_empirical_full_min 0.549

loop_
_space_group_symop_operation_xyz
'x, y, z'
'-x, -y, -z'

loop_
_atom_site_label
_atom_site_type_symbol
_atom_site_fract_x
_atom_site_fract_y
_atom_site_fract_z
_atom_site_U_iso_or_equiv
_atom_site_adp_type
_atom_site_occupancy
_atom_site_site_symmetry_order
_atom_site_calc_flag
_atom_site_refinement_flags_posn
O1 O 0.6006(2) -0.05383(12) 0.35486(12) 0.0330(4) Uani 1 1 d .
O2 O 0.7923(2) 0.05082(12) 0.49221(11) 0.0295(4) Uani 1 1 d .
O3 O 0.17777(19) 0.25006(12) 0.21632(11) 0.0264(3) Uani 1 1 d .
O4 O 0.1979(2) 0.44565(12) 0.24900(12) 0.0304(4) Uani 1 1 d .
O5 O -0.0789(2) 0.32229(14) 0.23441(13) 0.0345(4) Uani 1 1 d .
C1 C 0.6656(3) 0.03983(17) 0.40144(16) 0.0263(4) Uani 1 1 d .
C2 C 0.6207(3) 0.15651(16) 0.36884(15) 0.0226(4) Uani 1 1 d .
H2 H 0.7110 0.1898 0.3221 0.027 Uiso 1 1 calc R
C3 C 0.6786(3) 0.22614(17) 0.47443(15) 0.0244(4) Uani 1 1 d .
H3 H 0.5710 0.2033 0.5137 0.029 Uiso 1 1 calc R
C4 C 0.8524(3) 0.17455(18) 0.53006(16) 0.0277(5) Uani 1 1 d .
C5 C 0.7083(3) 0.35662(17) 0.46731(16) 0.0268(4) Uani 1 1 d .
H5A H 0.8201 0.3829 0.4330 0.032 Uiso 1 1 calc R
H5B H 0.7389 0.3939 0.5391 0.032 Uiso 1 1 calc R
C6 C 0.5284(3) 0.39487(17) 0.40491(16) 0.0255(4) Uani 1 1 d .
H6A H 0.5375 0.4788 0.4208 0.031 Uiso 1 1 calc R
H6B H 0.4124 0.3529 0.4288 0.031 Uiso 1 1 calc R
C7 C 0.5007(3) 0.37327(16) 0.28485(15) 0.0224(4) Uani 1 1 d .
H7 H 0.6327 0.3849 0.2668 0.027 Uiso 1 1 calc R
C8 C 0.3913(3) 0.25327(16) 0.23759(15) 0.0227(4) Uani 1 1 d .
C9 C 0.4130(3) 0.15298(17) 0.31130(15) 0.0241(4) Uani 1 1 d .
H9A H 0.3294 0.1558 0.3638 0.029 Uiso 1 1 calc R
H9B H 0.3665 0.0784 0.2696 0.029 Uiso 1 1 calc R
C10 C 0.4442(3) 0.22725(17) 0.13097(15) 0.0256(4) Uani 1 1 d .
H10A H 0.4517 0.2991 0.0918 0.031 Uiso 1 1 calc R
H10B H 0.5751 0.2072 0.1443 0.031 Uiso 1 1 calc R
C11 C 0.3063(3) 0.13045(19) 0.06128(17) 0.0314(5) Uani 1 1 d .
H11A H 0.3001 0.0583 0.1000 0.038 Uiso 1 1 calc R
H11B H 0.1751 0.1500 0.0486 0.038 Uiso 1 1 calc R
C12 C 0.3575(3) 0.10619(19) -0.04381(17) 0.0330(5) Uani 1 1 d .
C13 C 0.5166(4) 0.1584(2) -0.07383(19) 0.0403(6) Uani 1 1 d .
H13A H 0.5407 0.1387 -0.1409 0.048 Uiso 1 1 calc R
H13B H 0.6069 0.2157 -0.0284 0.048 Uiso 1 1 calc R
C14 C 0.2110(4) 0.0154(2) -0.11271(19) 0.0440(6) Uani 1 1 d .
H14A H 0.1996 -0.0581 -0.0776 0.066 Uiso 1 1 calc GR
H14B H 0.2524 0.0050 -0.1796 0.066 Uiso 1 1 calc GR
H14C H 0.0849 0.0399 -0.1260 0.066 Uiso 1 1 calc GR
C15 C 0.3938(3) 0.46251(17) 0.22709(16) 0.0252(4) Uani 1 1 d .
H15 H 0.3865 0.4510 0.1497 0.030 Uiso 1 1 calc R
C16 C 0.4800(3) 0.58304(18) 0.26070(16) 0.0282(5) Uani 1 1 d .
C17 C 0.5471(3) 0.68185(19) 0.28819(18) 0.0340(5) Uani 1 1 d .
H17 H 0.6005 0.7606 0.3101 0.041 Uiso 1 1 calc R
C18 C 1.0423(3) 0.2203(2) 0.49533(18) 0.0336(5) Uani 1 1 d .
H18A H 1.1366 0.1711 0.5208 0.050 Uiso 1 1 calc GR
H18B H 1.0926 0.3000 0.5244 0.050 Uiso 1 1 calc GR
H18C H 1.0201 0.2193 0.4184 0.050 Uiso 1 1 calc GR
C19 C 0.8766(3) 0.1777(2) 0.64841(17) 0.0347(5) Uani 1 1 d .
H19A H 0.7549 0.1405 0.6679 0.052 Uiso 1 1 calc GR
H19B H 0.9104 0.2586 0.6763 0.052 Uiso 1 1 calc GR
H19C H 0.9802 0.1363 0.6778 0.052 Uiso 1 1 calc GR
C20 C 0.0919(3) 0.33797(18) 0.23334(15) 0.0257(4) Uani 1 1 d .

loop_
_atom_site_aniso_label
_atom_site_aniso_U_11
_atom_site_aniso_U_22
_atom_site_aniso_U_33
_atom_site_aniso_U_23
_atom_site_aniso_U_13
_atom_site_aniso_U_12
O1 0.0402(8) 0.0219(8) 0.0401(9) 0.0024(6) 0.0115(7) 0.0103(6)
O2 0.0354(8) 0.0239(8) 0.0307(8) 0.0047(6) 0.0042(6) 0.0116(6)
O3 0.0225(7) 0.0259(8) 0.0328(8) 0.0004(6) 0.0069(6) 0.0081(6)
O4 0.0270(7) 0.0259(8) 0.0427(9) 0.0044(6) 0.0107(6) 0.0118(6)
O5 0.0268(8) 0.0378(9) 0.0440(9) 0.0066(7) 0.0126(6) 0.0127(6)
C1 0.0287(10) 0.0248(11) 0.0301(10) 0.0050(8) 0.0124(8) 0.0101(8)
C2 0.0263(9) 0.0201(10) 0.0250(10) 0.0031(7) 0.0099(7) 0.0083(7)
C3 0.0283(10) 0.0228(10) 0.0250(10) 0.0032(8) 0.0092(8) 0.0080(8)
C4 0.0307(10) 0.0235(11) 0.0307(11) 0.0040(8) 0.0068(8) 0.0092(8)
C5 0.0318(10) 0.0230(11) 0.0263(10) 0.0004(8) 0.0053(8) 0.0075(8)
C6 0.0312(10) 0.0208(10) 0.0276(10) 0.0014(7) 0.0100(8) 0.0091(8)
C7 0.0249(9) 0.0207(10) 0.0254(10) 0.0034(7) 0.0092(7) 0.0096(7)
C8 0.0218(9) 0.0210(10) 0.0287(10) 0.0034(8) 0.0090(7) 0.0082(7)
C9 0.0262(10) 0.0215(10) 0.0268(10) 0.0043(7) 0.0086(8) 0.0063(8)
C10 0.0318(10) 0.0238(10) 0.0256(10) 0.0031(7) 0.0107(8) 0.0109(8)
C11 0.0381(11) 0.0282(11) 0.0307(11) -0.0003(8) 0.0124(9) 0.0075(9)
C12 0.0468(13) 0.0307(12) 0.0263(11) 0.0029(8) 0.0083(9) 0.0181(10)
C13 0.0576(15) 0.0378(13) 0.0316(12) 0.0034(9) 0.0156(10) 0.0172(11)
C14 0.0549(15) 0.0462(15) 0.0305(12) -0.0089(10) 0.0031(10) 0.0148(12)
C15 0.0277(10) 0.0236(10) 0.0273(10) 0.0047(8) 0.0082(8) 0.0094(8)
C16 0.0303(10) 0.0263(11) 0.0321(11) 0.0079(8) 0.0096(8) 0.0122(8)
C17 0.0397(12) 0.0260(12) 0.0389(12) 0.0064(9) 0.0094(9) 0.0110(9)
C18 0.0275(10) 0.0353(12) 0.0407(12) 0.0066(9) 0.0069(9) 0.0126(9)
C19 0.0389(12) 0.0375(13) 0.0295(11) 0.0075(9) 0.0049(9) 0.0130(10)
C20 0.0264(10) 0.0295(11) 0.0248(10) 0.0058(8) 0.0082(7) 0.0107(8)

loop_
_atom_type_symbol
_atom_type_description
_atom_type_scat_dispersion_real
_atom_type_scat_dispersion_imag
_atom_type_scat_source
C C 0.0181 0.0091 'International Tables Vol C Tables 4.2.6.8 and 6.1.1.4'
H H 0.0000 0.0000 'International Tables Vol C Tables 4.2.6.8 and 6.1.1.4'
O O 0.0492 0.0322 'International Tables Vol C Tables 4.2.6.8 and 6.1.1.4'

loop_
_geom_angle_atom_site_label_1
_geom_angle_atom_site_label_2
_geom_angle_atom_site_label_3
_geom_angle
C1 O2 C4 110.64(15)
C20 O3 C8 125.60(15)
C20 O4 C15 117.36(15)
O1 C1 O2 121.84(18)
O1 C1 C2 127.41(19)
O2 C1 C2 110.74(17)
C1 C2 H2 108.6
C1 C2 C3 100.95(16)
C1 C2 C9 114.47(16)
C3 C2 H2 108.6
C9 C2 H2 108.6
C9 C2 C3 115.34(15)
C2 C3 H3 107.1
C2 C3 C4 102.22(15)
C4 C3 H3 107.1
C5 C3 C2 115.11(17)
C5 C3 H3 107.1
C5 C3 C4 117.45(17)
O2 C4 C3 101.45(15)
O2 C4 C18 107.11(16)
O2 C4 C19 106.95(16)
C18 C4 C3 114.52(17)
C19 C4 C3 113.94(17)
C19 C4 C18 111.80(18)
C3 C5 H5A 109.3
C3 C5 H5B 109.3
C3 C5 C6 111.78(17)
H5A C5 H5B 107.9
C6 C5 H5A 109.3
C6 C5 H5B 109.3
C5 C6 H6A 108.7
C5 C6 H6B 108.7
C5 C6 C7 114.09(16)
H6A C6 H6B 107.6
C7 C6 H6A 108.7
C7 C6 H6B 108.7
C6 C7 H7 107.3
C8 C7 C6 117.29(16)
C8 C7 H7 107.3
C15 C7 C6 110.60(15)
C15 C7 H7 107.3
C15 C7 C8 106.51(16)
O3 C8 C7 110.40(14)
O3 C8 C9 102.62(14)
O3 C8 C10 106.24(15)
C7 C8 C9 114.78(16)
C7 C8 C10 110.72(15)
C10 C8 C9 111.46(15)
C2 C9 C8 113.49(16)
C2 C9 H9A 108.9
C2 C9 H9B 108.9
C8 C9 H9A 108.9
C8 C9 H9B 108.9
H9A C9 H9B 107.7
C8 C10 H10A 108.3
C8 C10 H10B 108.3
H10A C10 H10B 107.4
C11 C10 C8 115.95(16)
C11 C10 H10A 108.3
C11 C10 H10B 108.3
C10 C11 H11A 108.3
C10 C11 H11B 108.3
H11A C11 H11B 107.4
C12 C11 C10 115.77(18)
C12 C11 H11A 108.3
C12 C11 H11B 108.3
C13 C12 C11 124.2(2)
C13 C12 C14 121.9(2)
C14 C12 C11 113.9(2)
C12 C13 H13A 120.0
C12 C13 H13B 120.0
H13A C13 H13B 120.0
C12 C14 H14A 109.5
C12 C14 H14B 109.5
C12 C14 H14C 109.5
H14A C14 H14B 109.5
H14A C14 H14C 109.5
H14B C14 H14C 109.5
O4 C15 C7 108.86(15)
O4 C15 H15 109.4
O4 C15 C16 105.35(15)
C7 C15 H15 109.4
C16 C15 C7 114.34(17)
C16 C15 H15 109.4
C17 C16 C15 178.8(2)
C16 C17 H17 180.0
C4 C18 H18A 109.5
C4 C18 H18B 109.5
C4 C18 H18C 109.5
H18A C18 H18B 109.5
H18A C18 H18C 109.5
H18B C18 H18C 109.5
C4 C19 H19A 109.5
C4 C19 H19B 109.5
C4 C19 H19C 109.5
H19A C19 H19B 109.5
H19A C19 H19C 109.5
H19B C19 H19C 109.5
O3 C20 O4 119.09(16)
O5 C20 O3 120.94(19)
O5 C20 O4 119.96(18)

loop_
_geom_bond_atom_site_label_1
_geom_bond_atom_site_label_2
_geom_bond_distance
O1 C1 1.214(3)
O2 C1 1.333(3)
O2 C4 1.484(2)
O3 C8 1.492(2)
O3 C20 1.326(2)
O4 C15 1.459(2)
O4 C20 1.341(3)
O5 C20 1.204(2)
C1 C2 1.511(3)
C2 H2 1.0000
C2 C3 1.529(3)
C2 C9 1.524(3)
C3 H3 1.0000
C3 C4 1.543(3)
C3 C5 1.514(3)
C4 C18 1.519(3)
C4 C19 1.511(3)
C5 H5A 0.9900
C5 H5B 0.9900
C5 C6 1.529(3)
C6 H6A 0.9900
C6 H6B 0.9900
C6 C7 1.543(3)
C7 H7 1.0000
C7 C8 1.537(3)
C7 C15 1.531(3)
C8 C9 1.540(3)
C8 C10 1.539(3)
C9 H9A 0.9900
C9 H9B 0.9900
C10 H10A 0.9900
C10 H10B 0.9900
C10 C11 1.518(3)
C11 H11A 0.9900
C11 H11B 0.9900
C11 C12 1.511(3)
C12 C13 1.320(3)
C12 C14 1.497(3)
C13 H13A 0.9500
C13 H13B 0.9500
C14 H14A 0.9800
C14 H14B 0.9800
C14 H14C 0.9800
C15 H15 1.0000
C15 C16 1.460(3)
C16 C17 1.192(3)
C17 H17 0.9500
C18 H18A 0.9800
C18 H18B 0.9800
C18 H18C 0.9800
C19 H19A 0.9800
C19 H19B 0.9800
C19 H19C 0.9800

loop_
_geom_torsion_atom_site_label_1
_geom_torsion_atom_site_label_2
_geom_torsion_atom_site_label_3
_geom_torsion_atom_site_label_4
_geom_torsion
O1 C1 C2 C3 158.8(2)
O1 C1 C2 C9 34.2(3)
O2 C1 C2 C3 -21.41(19)
O2 C1 C2 C9 -145.95(16)
O3 C8 C9 C2 -164.52(15)
O3 C8 C10 C11 -42.6(2)
C1 O2 C4 C3 23.84(19)
C1 O2 C4 C18 -96.52(19)
C1 O2 C4 C19 143.47(17)
C1 C2 C3 C4 34.33(18)
C1 C2 C3 C5 162.83(16)
C1 C2 C9 C8 -154.18(16)
C2 C3 C4 O2 -35.60(18)
C2 C3 C4 C18 79.4(2)
C2 C3 C4 C19 -150.14(18)
C2 C3 C5 C6 56.2(2)
C3 C2 C9 C8 89.3(2)
C3 C5 C6 C7 -76.1(2)
C4 O2 C1 O1 178.17(18)
C4 O2 C1 C2 -1.7(2)
C4 C3 C5 C6 176.70(16)
C5 C3 C4 O2 -162.60(16)
C5 C3 C4 C18 -47.6(2)
C5 C3 C4 C19 82.9(2)
C5 C6 C7 C8 86.5(2)
C5 C6 C7 C15 -151.08(17)
C6 C7 C8 O3 85.38(19)
C6 C7 C8 C9 -30.0(2)
C6 C7 C8 C10 -157.25(16)
C6 C7 C15 O4 -65.0(2)
C6 C7 C15 C16 52.5(2)
C7 C8 C9 C2 -44.7(2)
C7 C8 C10 C11 -162.52(17)
C8 O3 C20 O4 15.6(3)
C8 O3 C20 O5 -164.77(18)
C8 C7 C15 O4 63.51(18)
C8 C7 C15 C16 -179.01(16)
C8 C10 C11 C12 179.29(17)
C9 C2 C3 C4 158.28(16)
C9 C2 C3 C5 -73.2(2)
C9 C8 C10 C11 68.4(2)
C10 C8 C9 C2 82.2(2)
C10 C11 C12 C13 4.2(3)
C10 C11 C12 C14 -176.27(19)
C15 O4 C20 O3 11.1(3)
C15 O4 C20 O5 -168.55(18)
C15 C7 C8 O3 -39.09(19)
C15 C7 C8 C9 -154.46(15)
C15 C7 C8 C10 78.28(18)
C20 O3 C8 C7 1.2(2)
C20 O3 C8 C9 123.98(18)
C20 O3 C8 C10 -118.91(19)
C20 O4 C15 C7 -51.4(2)
C20 O4 C15 C16 -174.46(16)

loop_
_smtbx_masks_void_nr
_smtbx_masks_void_average_x
_smtbx_masks_void_average_y
_smtbx_masks_void_average_z
_smtbx_masks_void_volume
_smtbx_masks_void_count_electrons
1 0.501 0.500 0.000 198.8 33.4
